data_7045338
loop_
_publ_author_name
'Congrave, Daniel G.'
'Hsu, Yu-Ting'
'Batsanov, Andrei S.'
'Beeby, Andrew'
'Bryce, Martin R.'

_publ_section_title
;
 Sky-blue emitting bridged diiridium complexes: beneficial effects of
 intramolecular \p--\p stacking
;
_journal_name_full 'Dalton Transactions'
_journal_paper_doi 10.1039/C7DT04201A
_journal_year 2018
_chemical_formula_moiety 'C84 H72 F6 Ir2 N6 O2, 5(C H2 Cl2)'
_chemical_formula_sum 'C89 H82 Cl10 F6 Ir2 N6 O2'
_chemical_formula_weight 2120.50
_space_group_crystal_system triclinic
_space_group_IT_number 2
_space_group_name_Hall '-P 1'
_space_group_name_H-M_alt 'P -1'
_symmetry_space_group_name_Hall '-P 1'
_symmetry_space_group_name_H-M 'P -1'
_atom_sites_solution_hydrogens geom
_atom_sites_solution_primary heavy
_atom_sites_solution_secondary difmap
_audit_creation_date 2016-12-27
_audit_creation_method
;
Olex2 1.2-beta
(compiled 2016.12.12 svn.r3370 for OlexSys, GUI svn.r5282)
;
_audit_update_record
;
2017-09-22 deposited with the CCDC.
2017-12-14 downloaded from the CCDC.
;
_cell_angle_alpha 66.269(3)
_cell_angle_beta 77.005(3)
_cell_angle_gamma 64.469(3)
_cell_formula_units_Z 2
_cell_length_a 16.3594(14)
_cell_length_b 17.7516(14)
_cell_length_c 18.4512(15)
_cell_measurement_reflns_used 9938
_cell_measurement_temperature 120(2)
_cell_measurement_theta_max 34.63
_cell_measurement_theta_min 2.55
_cell_volume 4417.7(6)
_computing_cell_refinement 'SAINT v8.37A (Bruker, 2015)'
_computing_data_collection 'APEX3 v.2016.1-0 (Bruker, 2016)'
_computing_data_reduction 'SAINT v8.37A (Bruker, 2015)'
_computing_molecular_graphics 'Olex2 (Dolomanov et al., 2009)'
_computing_publication_material 'Olex2 (Dolomanov et al., 2009)'
_computing_structure_refinement 'ShelXL (Sheldrick, 2015)'
_computing_structure_solution 'ShelXS (Sheldrick, 2008)'
_diffrn_ambient_temperature 120
_diffrn_detector_area_resol_mean 10.4
_diffrn_detector_type 'Bruker PHOTON 100 CMOS'
_diffrn_measured_fraction_theta_full 0.999
_diffrn_measured_fraction_theta_max 0.999
_diffrn_measurement_device '3-circle area detector diffractometer'
_diffrn_measurement_device_type 'Bruker D8 Venture'
_diffrn_measurement_method '\f and \w scans'
_diffrn_radiation_monochromator 'focusing mirrors'
_diffrn_radiation_probe x-ray
_diffrn_radiation_type MoK\a
_diffrn_radiation_wavelength 0.71073
_diffrn_reflns_av_R_equivalents 0.0382
_diffrn_reflns_av_unetI/netI 0.0462
_diffrn_reflns_Laue_measured_fraction_full 0.999
_diffrn_reflns_Laue_measured_fraction_max 0.999
_diffrn_reflns_limit_h_max 25
_diffrn_reflns_limit_h_min -25
_diffrn_reflns_limit_k_max 27
_diffrn_reflns_limit_k_min -27
_diffrn_reflns_limit_l_max 28
_diffrn_reflns_limit_l_min -28
_diffrn_reflns_number 115844
_diffrn_reflns_point_group_measured_fraction_full 0.999
_diffrn_reflns_point_group_measured_fraction_max 0.999
_diffrn_reflns_theta_full 32.500
_diffrn_reflns_theta_max 33.142
_diffrn_reflns_theta_min 2.106
_diffrn_source 'microfocus sealed X-ray tube'
_diffrn_source_type 'Incoatec I\mS microsource'
_diffrn_standards_number 0
_exptl_absorpt_coefficient_mu 3.375
_exptl_absorpt_correction_T_max 0.3856
_exptl_absorpt_correction_T_min 0.2093
_exptl_absorpt_correction_type integration
_exptl_absorpt_process_details
'SADABS-2014/5 (Bruker,2014/5) was used for absorption correction. wR2(int) was 0.1107 before and 0.0548 after correction. The Ratio of minimum to maximum transmission is 0.5428. The \l/2 correction factor is Not present.'
_exptl_crystal_colour yellow
_exptl_crystal_colour_primary yellow
_exptl_crystal_density_diffrn 1.594
_exptl_crystal_density_method 'not measured'
_exptl_crystal_description block
_exptl_crystal_F_000 2104
_exptl_crystal_preparation Luminescent
_exptl_crystal_size_max 0.38
_exptl_crystal_size_mid 0.284
_exptl_crystal_size_min 0.214
_refine_diff_density_max 4.886
_refine_diff_density_min -1.519
_refine_diff_density_rms 0.153
_refine_ls_extinction_method none
_refine_ls_goodness_of_fit_ref 1.027
_refine_ls_hydrogen_treatment constr
_refine_ls_matrix_type full
_refine_ls_number_parameters 1129
_refine_ls_number_reflns 33660
_refine_ls_number_restraints 0
_refine_ls_restrained_S_all 1.027
_refine_ls_R_factor_all 0.0647
_refine_ls_R_factor_gt 0.0387
_refine_ls_shift/su_max 0.008
_refine_ls_shift/su_mean 0.000
_refine_ls_structure_factor_coef Fsqd
_refine_ls_weighting_details 'w=1/[\s^2^(Fo^2^)+(0.0390P)^2^+10.4500P] where P=(Fo^2^+2Fc^2^)/3'
_refine_ls_weighting_scheme calc
_refine_ls_wR_factor_gt 0.0854
_refine_ls_wR_factor_ref 0.0972
_reflns_Friedel_coverage 0.000
_reflns_number_gt 25210
_reflns_number_total 33660
_reflns_threshold_expression 'I > 2\s(I)'
_cod_data_source_file c7dt04201a2.cif
_cod_data_source_block 12_16srv475
_cod_depositor_comments
;
The following automatic conversions were performed:

'_diffrn_radiation_probe' value 'X-ray' changed to 'x-ray' according
to
/home/data/users/saulius/crontab/automatic-downloads/rss-feeds/RSC/lib/dictionaries/cif_core.dic
dictionary named 'cif_core.dic' version 2.4.2 from 2011-04-26.

Automatic conversion script
Id: cif_fix_values 4973 2017-02-22 13:04:09Z antanas 
;
_cod_database_code 7045338
_shelx_shelxl_version_number 2014/7
_shelx_space_group_comment
;
The symmetry employed for this shelxl refinement is uniquely defined
by the following loop, which should always be used as a source of
symmetry information in preference to the above space-group names.
They are only intended as comments.
;
_shelx_estimated_absorpt_t_max 0.532
_shelx_estimated_absorpt_t_min 0.360
_olex2_refinement_description
;
1. Fixed Uiso
 At 1.2 times of:
  All C(H) groups, All C(H,H) groups, All C(H,H,H,H) groups
2. Others
 Uiso(H31A)=Uiso(H31B)=Uiso(H31C)=FVAR(1)
 Uiso(H32A)=Uiso(H32B)=Uiso(H32C)=FVAR(2)
 Uiso(H33A)=Uiso(H33B)=Uiso(H33C)=FVAR(3)
 Uiso(H40A)=Uiso(H40B)=Uiso(H40C)=FVAR(4)
 Uiso(H41A)=Uiso(H41B)=Uiso(H41C)=FVAR(5)
 Uiso(H42A)=Uiso(H42B)=Uiso(H42C)=FVAR(6)
 Uiso(H40D)=Uiso(H40E)=Uiso(H40F)=FVAR(7)
 Uiso(H41D)=Uiso(H41E)=Uiso(H41F)=FVAR(8)
 Uiso(H31D)=Uiso(H31E)=Uiso(H31F)=Uiso(H42D)=Uiso(H42E)=Uiso(H42F)=FVAR(9)
 Uiso(H32D)=Uiso(H32E)=Uiso(H32F)=FVAR(10)
 Uiso(H33D)=Uiso(H33E)=Uiso(H33F)=FVAR(11)
 Fixed Sof: Cl5A(0.5) Cl6A(0.5) Cl5B(0.5) Cl6B(0.5) H3SA(0.5) H3SB(0.5)
 H3SC(0.5) H3SD(0.5) Cl1B(0.5) Cl2B(0.5) Cl1A(0.5) Cl2A(0.5) H1SC(0.5)
 H1SD(0.5) H1SA(0.5) H1SB(0.5) Cl3A(0.85) Cl4A(0.85) C2SA(0.85) H2SA(0.85)
 H2SB(0.85) Cl7A(0.75) Cl8A(0.75) C4SA(0.75) H4SA(0.75) H4SB(0.75) Cl3B(0.15)
 Cl4B(0.15) C2SB(0.15) H2SC(0.15) H2SD(0.15) Cl7B(0.25) Cl8B(0.25) C4SB(0.25)
 H4SC(0.25) H4SD(0.25)
3.a Secondary CH2 refined with riding coordinates:
 C3S(H3SA,H3SB), C3S(H3SC,H3SD), C1S(H1SC,H1SD), C1S(H1SA,H1SB), C2SA(H2SA,
 H2SB), C4SA(H4SA,H4SB), C2SB(H2SC,H2SD), C5S(H5SA,H5SB), C4SB(H4SC,H4SD)
3.b Aromatic/amide H refined with riding coordinates:
 C3A(H3A), C4A(H4A), C5A(H5A), C6A(H6A), C9A(H9A), C11A(H11A), C12A(H12A),
 C14A(H14A), C15A(H15A), C16A(H16A), C17A(H17A), C20A(H20A), C22A(H22A),
 C23A(H23A), C27A(H27A), C29A(H29A), C36A(H36A), C38A(H38A), C3B(H3B), C4B(H4B),
  C5B(H5B), C6B(H6B), C9B(H9B), C11B(H11B), C12B(H12B), C14B(H14B), C15B(H15B),
 C16B(H16B), C17B(H17B), C20B(H20B), C22B(H22B), C23B(H23B), C27B(H27B),
 C29B(H29B), C36B(H36B), C38B(H38B)
3.c Idealised Me refined as rotating group:
 C31A(H31A,H31B,H31C), C32A(H32A,H32B,H32C), C33A(H33A,H33B,H33C), C40A(H40A,
 H40B,H40C), C41A(H41A,H41B,H41C), C42A(H42A,H42B,H42C), C31B(H31D,H31E,H31F),
 C32B(H32D,H32E,H32F), C33B(H33D,H33E,H33F), C40B(H40D,H40E,H40F), C41B(H41D,
 H41E,H41F), C42B(H42D,H42E,H42F)
;
_olex2_diffrn_ambient_temperature_device 'Oxford Cryosystems'
_olex2_submission_special_instructions 'No special instructions were received'

loop_
_space_group_symop_operation_xyz
'x, y, z'
'-x, -y, -z'

loop_
_atom_site_label
_atom_site_type_symbol
_atom_site_fract_x
_atom_site_fract_y
_atom_site_fract_z
_atom_site_U_iso_or_equiv
_atom_site_adp_type
_atom_site_occupancy
_atom_site_site_symmetry_order
_atom_site_calc_flag
_atom_site_refinement_flags_posn
_atom_site_refinement_flags_occupancy
_atom_site_disorder_assembly
_atom_site_disorder_group
IrA Ir 0.43237(2) 0.37993(2) 0.07174(2) 0.01608(3) Uani 1 1 d . . . .
F1A F 0.69916(14) 0.44349(14) 0.08065(13) 0.0302(4) Uani 1 1 d . . . .
F2A F 0.74935(14) 0.39639(16) -0.01742(14) 0.0367(5) Uani 1 1 d . . . .
F3A F 0.73065(15) 0.30728(14) 0.09892(15) 0.0388(6) Uani 1 1 d . . . .
O1A O 0.57754(14) 0.34397(14) 0.05674(13) 0.0191(4) Uani 1 1 d . . . .
N1A N 0.45446(16) 0.50439(17) -0.00168(15) 0.0173(5) Uani 1 1 d . . . .
N2A N 0.44793(17) 0.38979(16) 0.17390(15) 0.0179(5) Uani 1 1 d . . . .
N3A N 0.41885(17) 0.35613(17) -0.02266(15) 0.0182(5) Uani 1 1 d . . . .
C1A C 0.5978(2) 0.4118(2) 0.03359(17) 0.0177(5) Uani 1 1 d . . . .
C2A C 0.4434(2) 0.25847(19) 0.14647(18) 0.0185(5) Uani 1 1 d . . . .
C3A C 0.4304(2) 0.1920(2) 0.1328(2) 0.0232(6) Uani 1 1 d . . . .
H3A H 0.4103 0.2045 0.0833 0.028 Uiso 1 1 calc R . . .
C4A C 0.4465(2) 0.1079(2) 0.1912(2) 0.0265(7) Uani 1 1 d . . . .
H4A H 0.4379 0.0638 0.1806 0.032 Uiso 1 1 calc R . . .
C5A C 0.4750(2) 0.0883(2) 0.2644(2) 0.0279(7) Uani 1 1 d . . . .
H5A H 0.4863 0.0308 0.3036 0.033 Uiso 1 1 calc R . . .
C6A C 0.4870(2) 0.1527(2) 0.2802(2) 0.0244(6) Uani 1 1 d . . . .
H6A H 0.5062 0.1397 0.3302 0.029 Uiso 1 1 calc R . . .
C7A C 0.4706(2) 0.2372(2) 0.22181(18) 0.0193(5) Uani 1 1 d . . . .
C8A C 0.4757(2) 0.31063(19) 0.23591(18) 0.0182(5) Uani 1 1 d . . . .
C9A C 0.5033(2) 0.3059(2) 0.30404(18) 0.0205(6) Uani 1 1 d . . . .
H9A H 0.5235 0.2503 0.3461 0.025 Uiso 1 1 calc R . . .
C10A C 0.5017(2) 0.3813(2) 0.31131(18) 0.0210(6) Uani 1 1 d . . . .
C11A C 0.4686(2) 0.4623(2) 0.24910(19) 0.0241(6) Uani 1 1 d . . . .
H11A H 0.4634 0.5159 0.2531 0.029 Uiso 1 1 calc R . . .
C12A C 0.4435(2) 0.4636(2) 0.18176(19) 0.0214(6) Uani 1 1 d . . . .
H12A H 0.4223 0.5187 0.1394 0.026 Uiso 1 1 calc R . . .
C13A C 0.2995(2) 0.40696(19) 0.08525(18) 0.0181(5) Uani 1 1 d . . . .
C14A C 0.2377(2) 0.4317(2) 0.14558(19) 0.0229(6) Uani 1 1 d . . . .
H14A H 0.2578 0.4410 0.1846 0.027 Uiso 1 1 calc R . . .
C15A C 0.1472(2) 0.4430(2) 0.1494(2) 0.0265(7) Uani 1 1 d . . . .
H15A H 0.1065 0.4598 0.1909 0.032 Uiso 1 1 calc R . . .
C16A C 0.1163(2) 0.4298(2) 0.0929(2) 0.0270(7) Uani 1 1 d . . . .
H16A H 0.0544 0.4386 0.0953 0.032 Uiso 1 1 calc R . . .
C17A C 0.1759(2) 0.4040(2) 0.0330(2) 0.0236(6) Uani 1 1 d . . . .
H17A H 0.1552 0.3943 -0.0055 0.028 Uiso 1 1 calc R . . .
C18A C 0.2665(2) 0.3921(2) 0.02953(19) 0.0200(6) Uani 1 1 d . . . .
C19A C 0.3351(2) 0.3620(2) -0.02982(18) 0.0190(5) Uani 1 1 d . . . .
C20A C 0.3233(2) 0.3341(2) -0.08591(19) 0.0220(6) Uani 1 1 d . . . .
H20A H 0.2644 0.3399 -0.0917 0.026 Uiso 1 1 calc R . . .
C21A C 0.3962(2) 0.2981(2) -0.13364(18) 0.0223(6) Uani 1 1 d . . . .
C22A C 0.4804(2) 0.2962(2) -0.1271(2) 0.0257(6) Uani 1 1 d . . . .
H22A H 0.5313 0.2749 -0.1605 0.031 Uiso 1 1 calc R . . .
C23A C 0.4890(2) 0.3258(2) -0.07132(19) 0.0230(6) Uani 1 1 d . . . .
H23A H 0.5465 0.3246 -0.0673 0.028 Uiso 1 1 calc R . . .
C24A C 0.6950(2) 0.3902(2) 0.0487(2) 0.0226(6) Uani 1 1 d . . . .
C25A C 0.5335(2) 0.3781(2) 0.38247(18) 0.0220(6) Uani 1 1 d . . . .
C26A C 0.4782(3) 0.3750(3) 0.4525(2) 0.0306(7) Uani 1 1 d . . . .
C27A C 0.5094(3) 0.3750(3) 0.5170(2) 0.0381(9) Uani 1 1 d . . . .
H27A H 0.4721 0.3726 0.5649 0.046 Uiso 1 1 calc R . . .
C28A C 0.5933(3) 0.3786(2) 0.5128(2) 0.0347(8) Uani 1 1 d . . . .
C29A C 0.6476(3) 0.3808(2) 0.4430(2) 0.0293(7) Uani 1 1 d . . . .
H29A H 0.7054 0.3828 0.4398 0.035 Uiso 1 1 calc R . . .
C30A C 0.6197(2) 0.3802(2) 0.3775(2) 0.0239(6) Uani 1 1 d . . . .
C31A C 0.3861(3) 0.3722(4) 0.4588(3) 0.0502(12) Uani 1 1 d . . . .
H31A H 0.3542 0.4158 0.4109 0.092(13) Uiso 1 1 calc GR . . .
H31B H 0.3509 0.3864 0.5054 0.092(13) Uiso 1 1 calc GR . . .
H31C H 0.3933 0.3124 0.4643 0.092(13) Uiso 1 1 calc GR . . .
C32A C 0.6250(4) 0.3811(3) 0.5830(3) 0.0518(13) Uani 1 1 d . . . .
H32A H 0.6818 0.3299 0.5998 0.110(15) Uiso 1 1 calc GR . . .
H32B H 0.5786 0.3787 0.6270 0.110(15) Uiso 1 1 calc GR . . .
H32C H 0.6351 0.4363 0.5674 0.110(15) Uiso 1 1 calc GR . . .
C33A C 0.6814(3) 0.3802(3) 0.3035(2) 0.0318(7) Uani 1 1 d . . . .
H33A H 0.6950 0.3260 0.2928 0.052(8) Uiso 1 1 calc GR . . .
H33B H 0.7379 0.3820 0.3107 0.052(8) Uiso 1 1 calc GR . . .
H33C H 0.6513 0.4325 0.2586 0.052(8) Uiso 1 1 calc GR . . .
C34A C 0.3837(2) 0.2593(2) -0.18703(18) 0.0220(6) Uani 1 1 d . . . .
C35A C 0.3477(2) 0.3151(2) -0.26094(19) 0.0256(6) Uani 1 1 d . . . .
C36A C 0.3304(2) 0.2782(2) -0.3068(2) 0.0286(7) Uani 1 1 d . . . .
H36A H 0.3055 0.3160 -0.3569 0.034 Uiso 1 1 calc R . . .
C37A C 0.3482(2) 0.1882(3) -0.2818(2) 0.0275(7) Uani 1 1 d . . . .
C38A C 0.3861(2) 0.1339(2) -0.2092(2) 0.0265(7) Uani 1 1 d . . . .
H38A H 0.3997 0.0718 -0.1916 0.032 Uiso 1 1 calc R . . .
C39A C 0.4049(2) 0.1679(2) -0.16149(19) 0.0239(6) Uani 1 1 d . . . .
C40A C 0.3289(3) 0.4130(2) -0.2908(2) 0.0390(9) Uani 1 1 d . . . .
H40A H 0.2842 0.4403 -0.2543 0.048(8) Uiso 1 1 calc GR . . .
H40B H 0.3051 0.4412 -0.3436 0.048(8) Uiso 1 1 calc GR . . .
H40C H 0.3853 0.4212 -0.2940 0.048(8) Uiso 1 1 calc GR . . .
C41A C 0.3282(3) 0.1502(3) -0.3326(2) 0.0385(9) Uani 1 1 d . . . .
H41A H 0.3761 0.1436 -0.3751 0.054(8) Uiso 1 1 calc GR . . .
H41B H 0.2697 0.1904 -0.3559 0.054(8) Uiso 1 1 calc GR . . .
H41C H 0.3259 0.0918 -0.2998 0.054(8) Uiso 1 1 calc GR . . .
C42A C 0.4478(3) 0.1055(2) -0.0836(2) 0.0347(8) Uani 1 1 d . . . .
H42A H 0.5119 0.0970 -0.0890 0.044(8) Uiso 1 1 calc GR . . .
H42B H 0.4431 0.0480 -0.0692 0.044(8) Uiso 1 1 calc GR . . .
H42C H 0.4162 0.1312 -0.0421 0.044(8) Uiso 1 1 calc GR . . .
IrB Ir 0.05397(2) 0.12832(2) 0.46241(2) 0.01774(3) Uani 1 1 d . . . .
F1B F 0.16592(14) -0.21082(13) 0.59053(14) 0.0339(5) Uani 1 1 d . . . .
F2B F 0.18424(15) -0.18939(14) 0.46519(15) 0.0355(5) Uani 1 1 d . . . .
F3B F 0.26667(13) -0.16070(14) 0.51808(15) 0.0336(5) Uani 1 1 d . . . .
O1B O 0.15001(15) -0.00485(14) 0.48523(13) 0.0207(4) Uani 1 1 d . . . .
N1B N -0.02788(17) 0.04683(16) 0.49123(15) 0.0180(5) Uani 1 1 d . . . .
N2B N 0.07288(18) 0.14702(17) 0.34419(15) 0.0195(5) Uani 1 1 d . . . .
N3B N 0.03370(18) 0.12047(18) 0.57745(16) 0.0210(5) Uani 1 1 d . . . .
C1B C 0.1142(2) -0.06115(19) 0.50261(17) 0.0177(5) Uani 1 1 d . . . .
C2B C 0.1502(2) 0.1778(2) 0.43264(19) 0.0202(6) Uani 1 1 d . . . .
C3B C 0.1922(2) 0.1907(2) 0.4822(2) 0.0269(7) Uani 1 1 d . . . .
H3B H 0.1740 0.1762 0.5371 0.032 Uiso 1 1 calc R . . .
C4B C 0.2601(2) 0.2242(3) 0.4524(2) 0.0308(7) Uani 1 1 d . . . .
H4B H 0.2879 0.2322 0.4873 0.037 Uiso 1 1 calc R . . .
C5B C 0.2881(2) 0.2463(3) 0.3726(2) 0.0309(7) Uani 1 1 d . . . .
H5B H 0.3340 0.2701 0.3528 0.037 Uiso 1 1 calc R . . .
C6B C 0.2487(2) 0.2333(2) 0.3217(2) 0.0253(6) Uani 1 1 d . . . .
H6B H 0.2683 0.2472 0.2671 0.030 Uiso 1 1 calc R . . .
C7B C 0.1800(2) 0.1998(2) 0.35130(19) 0.0206(6) Uani 1 1 d . . . .
C8B C 0.1337(2) 0.1847(2) 0.30219(19) 0.0204(6) Uani 1 1 d . . . .
C9B C 0.1443(2) 0.2083(2) 0.21994(19) 0.0215(6) Uani 1 1 d . . . .
H9B H 0.1866 0.2348 0.1909 0.026 Uiso 1 1 calc R . . .
C10B C 0.0934(2) 0.1933(2) 0.17986(19) 0.0217(6) Uani 1 1 d . . . .
C11B C 0.0351(2) 0.1501(2) 0.2255(2) 0.0265(7) Uani 1 1 d . . . .
H11B H 0.0012 0.1361 0.2007 0.032 Uiso 1 1 calc R . . .
C12B C 0.0271(2) 0.1282(2) 0.3061(2) 0.0235(6) Uani 1 1 d . . . .
H12B H -0.0124 0.0984 0.3365 0.028 Uiso 1 1 calc R . . .
C13B C -0.0303(2) 0.2535(2) 0.4494(2) 0.0240(6) Uani 1 1 d . . . .
C14B C -0.0592(2) 0.3255(2) 0.3790(2) 0.0282(7) Uani 1 1 d . . . .
H14B H -0.0409 0.3158 0.3298 0.034 Uiso 1 1 calc R . . .
C15B C -0.1139(3) 0.4105(2) 0.3794(3) 0.0361(9) Uani 1 1 d . . . .
H15B H -0.1319 0.4581 0.3307 0.043 Uiso 1 1 calc R . . .
C16B C -0.1428(3) 0.4266(3) 0.4504(3) 0.0380(9) Uani 1 1 d . . . .
H16B H -0.1813 0.4849 0.4502 0.046 Uiso 1 1 calc R . . .
C17B C -0.1155(3) 0.3580(3) 0.5212(3) 0.0350(8) Uani 1 1 d . . . .
H17B H -0.1349 0.3686 0.5699 0.042 Uiso 1 1 calc R . . .
C18B C -0.0590(2) 0.2727(2) 0.5204(2) 0.0269(7) Uani 1 1 d . . . .
C19B C -0.0236(2) 0.1964(2) 0.5921(2) 0.0251(6) Uani 1 1 d . . . .
C20B C -0.0422(2) 0.1960(3) 0.6701(2) 0.0315(8) Uani 1 1 d . . . .
H20B H -0.0825 0.2490 0.6801 0.038 Uiso 1 1 calc R . . .
C21B C -0.0030(2) 0.1202(3) 0.7323(2) 0.0299(7) Uani 1 1 d . . . .
C22B C 0.0561(2) 0.0431(3) 0.7156(2) 0.0288(7) Uani 1 1 d . . . .
H22B H 0.0845 -0.0106 0.7571 0.035 Uiso 1 1 calc R . . .
C23B C 0.0723(2) 0.0464(2) 0.6382(2) 0.0244(6) Uani 1 1 d . . . .
H23B H 0.1126 -0.0059 0.6272 0.029 Uiso 1 1 calc R . . .
C24B C 0.1827(2) -0.1568(2) 0.5192(2) 0.0251(6) Uani 1 1 d . . . .
C25B C 0.0964(2) 0.2271(2) 0.09127(19) 0.0224(6) Uani 1 1 d . . . .
C26B C 0.0206(2) 0.2994(2) 0.0533(2) 0.0248(6) Uani 1 1 d . . . .
C27B C 0.0256(3) 0.3343(2) -0.0290(2) 0.0295(7) Uani 1 1 d . . . .
H27B H -0.0254 0.3832 -0.0552 0.035 Uiso 1 1 calc R . . .
C28B C 0.1024(3) 0.3001(3) -0.0744(2) 0.0311(8) Uani 1 1 d . . . .
C29B C 0.1745(3) 0.2267(2) -0.0357(2) 0.0287(7) Uani 1 1 d . . . .
H29B H 0.2264 0.2009 -0.0661 0.034 Uiso 1 1 calc R . . .
C30B C 0.1732(2) 0.1894(2) 0.0470(2) 0.0248(6) Uani 1 1 d . . . .
C31B C -0.0641(2) 0.3410(3) 0.0989(2) 0.0330(8) Uani 1 1 d . . . .
H31D H -0.1002 0.3039 0.1179 0.048(6) Uiso 1 1 calc GR . . .
H31E H -0.0999 0.4005 0.0643 0.048(6) Uiso 1 1 calc GR . . .
H31F H -0.0473 0.3455 0.1443 0.048(6) Uiso 1 1 calc GR . . .
C32B C 0.1065(4) 0.3435(3) -0.1636(2) 0.0464(11) Uani 1 1 d . . . .
H32D H 0.1005 0.4051 -0.1777 0.070(10) Uiso 1 1 calc GR . . .
H32E H 0.0569 0.3432 -0.1848 0.070(10) Uiso 1 1 calc GR . . .
H32F H 0.1648 0.3105 -0.1860 0.070(10) Uiso 1 1 calc GR . . .
C33B C 0.2549(3) 0.1103(3) 0.0868(2) 0.0332(8) Uani 1 1 d . . . .
H33D H 0.2950 0.1312 0.0989 0.043(7) Uiso 1 1 calc GR . . .
H33E H 0.2880 0.0766 0.0511 0.043(7) Uiso 1 1 calc GR . . .
H33F H 0.2348 0.0719 0.1360 0.043(7) Uiso 1 1 calc GR . . .
C34B C -0.0191(2) 0.1204(3) 0.8156(2) 0.0308(7) Uani 1 1 d . . . .
C35B C -0.0890(3) 0.0984(3) 0.8657(3) 0.0368(9) Uani 1 1 d . . . .
C36B C -0.1016(3) 0.0999(3) 0.9419(3) 0.0391(9) Uani 1 1 d . . . .
H36B H -0.1489 0.0842 0.9765 0.047 Uiso 1 1 calc R . . .
C37B C -0.0471(3) 0.1239(3) 0.9693(2) 0.0364(8) Uani 1 1 d . . . .
C38B C 0.0227(3) 0.1434(3) 0.9193(2) 0.0382(9) Uani 1 1 d . . . .
H38B H 0.0617 0.1580 0.9379 0.046 Uiso 1 1 calc R . . .
C39B C 0.0382(3) 0.1426(3) 0.8421(2) 0.0354(8) Uani 1 1 d . . . .
C40B C -0.1500(3) 0.0718(4) 0.8388(3) 0.0603(16) Uani 1 1 d . . . .
H40D H -0.1754 0.1175 0.7888 0.085(12) Uiso 1 1 calc GR . . .
H40E H -0.1995 0.0661 0.8793 0.085(12) Uiso 1 1 calc GR . . .
H40F H -0.1148 0.0147 0.8308 0.085(12) Uiso 1 1 calc GR . . .
C41B C -0.0640(3) 0.1274(4) 1.0520(3) 0.0481(11) Uani 1 1 d . . . .
H41D H -0.1159 0.1820 1.0532 0.106(15) Uiso 1 1 calc GR . . .
H41E H -0.0100 0.1269 1.0672 0.106(15) Uiso 1 1 calc GR . . .
H41F H -0.0771 0.0756 1.0894 0.106(15) Uiso 1 1 calc GR . . .
C42B C 0.1153(3) 0.1646(4) 0.7885(3) 0.0528(13) Uani 1 1 d . . . .
H42D H 0.1487 0.1200 0.7630 0.048(6) Uiso 1 1 calc GR . . .
H42E H 0.1563 0.1646 0.8199 0.048(6) Uiso 1 1 calc GR . . .
H42F H 0.0910 0.2236 0.7479 0.048(6) Uiso 1 1 calc GR . . .
Cl5A Cl 0.1483(3) 0.6103(2) 0.2496(2) 0.0762(9) Uani 0.5 1 d . P A 1
Cl6A Cl 0.2823(3) 0.6924(3) 0.1916(4) 0.1106(17) Uani 0.5 1 d . P A 1
Cl5B Cl 0.2274(4) 0.5999(4) 0.2776(3) 0.163(3) Uani 0.5 1 d . P A 2
Cl6B Cl 0.2855(2) 0.7005(2) 0.1256(3) 0.0911(14) Uani 0.5 1 d . P A 2
C3S C 0.2005(5) 0.6659(5) 0.1733(4) 0.0780(19) Uani 1 1 d . . . .
H3SA H 0.1534 0.7223 0.1434 0.094 Uiso 0.5 1 calc R P A 1
H3SB H 0.2294 0.6307 0.1378 0.094 Uiso 0.5 1 calc R P A 1
H3SC H 0.1939 0.6291 0.1481 0.094 Uiso 0.5 1 calc R P A 2
H3SD H 0.1426 0.7179 0.1703 0.094 Uiso 0.5 1 calc R P A 2
Cl1B Cl 0.7238(4) 0.0876(3) 0.1874(4) 0.0886(16) Uani 0.5 1 d . P B 1
Cl2B Cl 0.6822(4) 0.0599(3) 0.0560(4) 0.0846(18) Uani 0.5 1 d . P B 1
Cl1A Cl 0.7444(4) 0.0496(4) 0.1646(4) 0.116(2) Uani 0.5 1 d . P B 2
Cl2A Cl 0.6538(4) 0.0934(4) 0.0241(4) 0.0792(14) Uani 0.5 1 d . P B 2
C1S C 0.6695(4) 0.1335(4) 0.0969(5) 0.0746(19) Uani 1 1 d . . . .
H1SC H 0.6921 0.1821 0.0685 0.090 Uiso 0.5 1 calc R P B 2
H1SD H 0.6103 0.1577 0.1247 0.090 Uiso 0.5 1 calc R P B 2
H1SA H 0.6038 0.1653 0.1070 0.090 Uiso 0.5 1 calc R P B 1
H1SB H 0.6935 0.1781 0.0580 0.090 Uiso 0.5 1 calc R P B 1
Cl3A Cl 0.30333(13) -0.02389(10) 0.31942(9) 0.0575(4) Uani 0.85 1 d . P C 1
Cl4A Cl 0.36406(14) -0.16109(14) 0.25167(13) 0.0793(6) Uani 0.85 1 d . P C 1
C2SA C 0.3819(4) -0.1317(4) 0.3251(4) 0.0483(13) Uani 0.85 1 d . P C 1
H2SA H 0.4444 -0.1335 0.3179 0.058 Uiso 0.85 1 calc R P C 1
H2SB H 0.3747 -0.1749 0.3781 0.058 Uiso 0.85 1 calc R P C 1
Cl7A Cl 0.09657(17) 0.35859(15) 0.57880(17) 0.0859(7) Uani 0.75 1 d . P D 1
Cl8A Cl 0.14280(16) 0.45274(16) 0.4199(2) 0.0963(10) Uani 0.75 1 d . P D 1
C4SA C 0.0730(5) 0.4001(5) 0.4775(6) 0.068(2) Uani 0.75 1 d . P D 1
H4SA H 0.0818 0.3502 0.4611 0.081 Uiso 0.75 1 calc R P D 1
H4SB H 0.0090 0.4422 0.4704 0.081 Uiso 0.75 1 calc R P D 1
Cl3B Cl 0.2547(8) -0.0351(7) 0.3166(6) 0.066(2) Uiso 0.15 1 d . P E 2
Cl4B Cl 0.4175(8) -0.1638(7) 0.2700(7) 0.070(3) Uiso 0.15 1 d . P E 2
C2SB C 0.323(2) -0.142(2) 0.3351(19) 0.045(7) Uiso 0.15 1 d . P E 2
H2SC H 0.2871 -0.1748 0.3352 0.054 Uiso 0.15 1 calc R P E 2
H2SD H 0.3444 -0.1666 0.3892 0.054 Uiso 0.15 1 calc R P E 2
Cl9 Cl 0.54183(9) 0.09952(10) 0.51512(9) 0.0737(5) Uani 1 1 d . . . .
Cl10 Cl 0.67811(8) 0.03080(10) 0.40147(7) 0.0603(3) Uani 1 1 d . . . .
C5S C 0.6469(3) 0.0158(3) 0.5032(3) 0.0407(9) Uani 1 1 d . . . .
H5SA H 0.6427 -0.0433 0.5311 0.049 Uiso 1 1 calc R . . .
H5SB H 0.6942 0.0174 0.5273 0.049 Uiso 1 1 calc R . . .
Cl7B Cl 0.1171(5) 0.4321(6) 0.4790(6) 0.090(3) Uani 0.25 1 d . P F 2
Cl8B Cl 0.0200(5) 0.5403(3) 0.3308(3) 0.0693(16) Uani 0.25 1 d . P F 2
C4SB C 0.0772(11) 0.4348(10) 0.3988(9) 0.032(3) Uiso 0.25 1 d . P F 2
H4SC H 0.0357 0.4025 0.4191 0.039 Uiso 0.25 1 calc R P F 2
H4SD H 0.1294 0.4016 0.3697 0.039 Uiso 0.25 1 calc R P F 2

loop_
_atom_site_aniso_label
_atom_site_aniso_U_11
_atom_site_aniso_U_22
_atom_site_aniso_U_33
_atom_site_aniso_U_23
_atom_site_aniso_U_13
_atom_site_aniso_U_12
IrA 0.01830(5) 0.01615(5) 0.01587(5) -0.00506(4) -0.00245(4) -0.00820(4)
F1A 0.0302(10) 0.0311(10) 0.0350(11) -0.0087(9) -0.0131(9) -0.0140(9)
F2A 0.0231(10) 0.0439(13) 0.0408(13) -0.0166(10) 0.0062(9) -0.0131(9)
F3A 0.0281(11) 0.0210(10) 0.0575(15) 0.0062(9) -0.0224(10) -0.0092(8)
O1A 0.0188(10) 0.0179(10) 0.0215(10) -0.0061(8) -0.0039(8) -0.0071(8)
N1A 0.0174(11) 0.0206(12) 0.0155(11) -0.0043(9) -0.0037(9) -0.0093(9)
N2A 0.0209(12) 0.0172(11) 0.0173(11) -0.0054(9) -0.0022(9) -0.0088(9)
N3A 0.0197(12) 0.0203(12) 0.0188(12) -0.0063(9) -0.0031(9) -0.0108(10)
C1A 0.0169(13) 0.0215(13) 0.0157(12) -0.0058(10) -0.0022(10) -0.0083(11)
C2A 0.0194(13) 0.0172(13) 0.0200(13) -0.0065(11) -0.0003(10) -0.0082(11)
C3A 0.0291(16) 0.0192(14) 0.0243(15) -0.0068(12) -0.0054(12) -0.0107(12)
C4A 0.0300(17) 0.0193(14) 0.0339(18) -0.0084(13) -0.0063(14) -0.0113(13)
C5A 0.0344(18) 0.0199(15) 0.0282(17) -0.0022(12) -0.0078(14) -0.0121(13)
C6A 0.0304(16) 0.0206(14) 0.0228(15) -0.0039(12) -0.0069(12) -0.0111(13)
C7A 0.0190(13) 0.0180(13) 0.0219(14) -0.0063(11) -0.0033(11) -0.0076(11)
C8A 0.0178(13) 0.0179(13) 0.0194(13) -0.0067(11) -0.0006(10) -0.0075(11)
C9A 0.0241(15) 0.0186(13) 0.0186(13) -0.0042(11) -0.0045(11) -0.0087(11)
C10A 0.0245(15) 0.0236(14) 0.0179(13) -0.0063(11) -0.0029(11) -0.0119(12)
C11A 0.0323(17) 0.0210(14) 0.0219(15) -0.0080(12) -0.0038(12) -0.0112(13)
C12A 0.0276(15) 0.0174(13) 0.0212(14) -0.0063(11) -0.0054(12) -0.0088(12)
C13A 0.0204(13) 0.0154(12) 0.0188(13) -0.0039(10) -0.0039(10) -0.0075(11)
C14A 0.0270(16) 0.0234(15) 0.0207(14) -0.0087(12) -0.0012(12) -0.0109(12)
C15A 0.0254(16) 0.0256(16) 0.0280(16) -0.0113(13) 0.0049(13) -0.0106(13)
C16A 0.0198(15) 0.0266(16) 0.0352(18) -0.0123(14) 0.0008(13) -0.0092(13)
C17A 0.0232(15) 0.0221(14) 0.0293(16) -0.0074(12) -0.0034(12) -0.0124(12)
C18A 0.0203(14) 0.0171(13) 0.0228(14) -0.0057(11) -0.0021(11) -0.0082(11)
C19A 0.0228(14) 0.0176(13) 0.0184(13) -0.0048(10) -0.0037(11) -0.0095(11)
C20A 0.0253(15) 0.0208(14) 0.0224(14) -0.0061(11) -0.0063(12) -0.0100(12)
C21A 0.0293(16) 0.0218(14) 0.0178(13) -0.0050(11) -0.0060(12) -0.0109(12)
C22A 0.0248(16) 0.0324(17) 0.0248(16) -0.0144(13) 0.0010(12) -0.0124(13)
C23A 0.0223(15) 0.0304(16) 0.0205(14) -0.0103(12) 0.0006(11) -0.0134(13)
C24A 0.0210(14) 0.0187(14) 0.0274(16) -0.0044(12) -0.0062(12) -0.0082(11)
C25A 0.0285(16) 0.0210(14) 0.0185(14) -0.0065(11) -0.0060(12) -0.0096(12)
C26A 0.0345(19) 0.039(2) 0.0239(16) -0.0135(15) -0.0018(14) -0.0172(16)
C27A 0.051(2) 0.046(2) 0.0233(17) -0.0158(16) -0.0031(16) -0.0193(19)
C28A 0.049(2) 0.0275(17) 0.0322(19) -0.0114(15) -0.0193(17) -0.0092(16)
C29A 0.0347(18) 0.0235(15) 0.0341(18) -0.0081(14) -0.0150(15) -0.0104(14)
C30A 0.0284(16) 0.0167(13) 0.0266(16) -0.0039(12) -0.0090(13) -0.0083(12)
C31A 0.047(3) 0.087(4) 0.035(2) -0.030(2) 0.0105(19) -0.040(3)
C32A 0.073(3) 0.052(3) 0.042(2) -0.020(2) -0.027(2) -0.020(2)
C33A 0.0297(18) 0.0336(19) 0.0329(19) -0.0115(15) -0.0036(14) -0.0120(15)
C34A 0.0268(15) 0.0239(15) 0.0189(14) -0.0082(11) -0.0052(11) -0.0103(12)
C35A 0.0291(16) 0.0250(15) 0.0194(14) -0.0060(12) -0.0049(12) -0.0074(13)
C36A 0.0291(17) 0.0360(18) 0.0173(14) -0.0082(13) -0.0066(12) -0.0079(14)
C37A 0.0267(16) 0.0406(19) 0.0229(15) -0.0184(14) -0.0007(12) -0.0131(14)
C38A 0.0318(17) 0.0276(16) 0.0260(16) -0.0119(13) -0.0032(13) -0.0135(14)
C39A 0.0295(16) 0.0256(15) 0.0188(14) -0.0067(12) -0.0052(12) -0.0115(13)
C40A 0.053(3) 0.0236(17) 0.0298(19) -0.0028(14) -0.0129(17) -0.0062(17)
C41A 0.039(2) 0.060(3) 0.033(2) -0.0303(19) 0.0006(16) -0.0208(19)
C42A 0.053(2) 0.0272(17) 0.0246(17) -0.0017(14) -0.0149(16) -0.0161(17)
IrB 0.02060(6) 0.01538(5) 0.01957(6) -0.00661(4) -0.00216(4) -0.00800(4)
F1B 0.0312(11) 0.0193(9) 0.0405(12) 0.0028(8) -0.0102(9) -0.0086(8)
F2B 0.0325(11) 0.0281(11) 0.0510(14) -0.0254(10) -0.0030(10) -0.0052(9)
F3B 0.0183(9) 0.0233(10) 0.0548(14) -0.0101(9) -0.0061(9) -0.0054(8)
O1B 0.0212(10) 0.0204(10) 0.0227(11) -0.0083(8) -0.0018(8) -0.0090(8)
N1B 0.0218(12) 0.0147(11) 0.0180(11) -0.0049(9) -0.0027(9) -0.0073(9)
N2B 0.0231(12) 0.0179(11) 0.0193(12) -0.0036(9) -0.0040(10) -0.0108(10)
N3B 0.0230(13) 0.0215(12) 0.0224(13) -0.0103(10) -0.0012(10) -0.0096(10)
C1B 0.0202(13) 0.0175(13) 0.0163(13) -0.0072(10) -0.0033(10) -0.0056(11)
C2B 0.0215(14) 0.0184(13) 0.0232(14) -0.0083(11) -0.0021(11) -0.0085(11)
C3B 0.0285(17) 0.0348(18) 0.0260(16) -0.0151(14) 0.0002(13) -0.0164(14)
C4B 0.0301(17) 0.043(2) 0.0331(18) -0.0206(16) -0.0008(14) -0.0202(16)
C5B 0.0296(17) 0.040(2) 0.0353(19) -0.0178(16) 0.0008(14) -0.0213(16)
C6B 0.0251(16) 0.0291(16) 0.0251(16) -0.0088(13) -0.0007(12) -0.0143(13)
C7B 0.0207(14) 0.0165(13) 0.0263(15) -0.0064(11) -0.0051(11) -0.0078(11)
C8B 0.0208(14) 0.0168(13) 0.0244(15) -0.0067(11) -0.0050(11) -0.0066(11)
C9B 0.0232(14) 0.0194(14) 0.0221(14) -0.0045(11) -0.0035(11) -0.0098(12)
C10B 0.0248(15) 0.0211(14) 0.0208(14) -0.0063(11) -0.0025(11) -0.0104(12)
C11B 0.0323(17) 0.0310(17) 0.0248(16) -0.0093(13) -0.0035(13) -0.0192(14)
C12B 0.0287(16) 0.0239(15) 0.0244(15) -0.0068(12) -0.0030(12) -0.0166(13)
C13B 0.0243(15) 0.0210(14) 0.0312(17) -0.0100(12) -0.0039(13) -0.0108(12)
C14B 0.0257(16) 0.0209(15) 0.0361(19) -0.0075(13) -0.0026(14) -0.0089(13)
C15B 0.0320(19) 0.0216(16) 0.052(2) -0.0076(16) -0.0075(17) -0.0105(14)
C16B 0.0313(19) 0.0235(17) 0.065(3) -0.0200(18) -0.0131(18) -0.0059(14)
C17B 0.0297(18) 0.0308(18) 0.053(2) -0.0270(18) -0.0094(17) -0.0041(15)
C18B 0.0241(15) 0.0240(15) 0.0393(19) -0.0173(14) -0.0058(14) -0.0076(13)
C19B 0.0220(15) 0.0248(15) 0.0341(18) -0.0175(14) -0.0022(13) -0.0070(12)
C20B 0.0287(17) 0.0352(19) 0.040(2) -0.0259(16) -0.0012(15) -0.0088(15)
C21B 0.0300(17) 0.040(2) 0.0296(17) -0.0196(15) 0.0015(14) -0.0162(15)
C22B 0.0327(18) 0.0334(18) 0.0243(16) -0.0138(14) 0.0000(13) -0.0137(15)
C23B 0.0269(16) 0.0223(15) 0.0253(16) -0.0104(12) -0.0008(12) -0.0089(12)
C24B 0.0203(14) 0.0181(14) 0.0365(18) -0.0097(13) -0.0048(13) -0.0053(12)
C25B 0.0275(15) 0.0245(15) 0.0197(14) -0.0045(11) -0.0038(12) -0.0157(13)
C26B 0.0263(16) 0.0271(16) 0.0240(15) -0.0044(12) -0.0053(12) -0.0150(13)
C27B 0.0330(18) 0.0317(17) 0.0261(16) -0.0028(14) -0.0088(14) -0.0179(15)
C28B 0.046(2) 0.0336(18) 0.0230(16) -0.0054(14) -0.0046(15) -0.0261(17)
C29B 0.0347(18) 0.0333(18) 0.0265(16) -0.0121(14) 0.0018(14) -0.0206(15)
C30B 0.0285(16) 0.0282(16) 0.0244(15) -0.0088(13) -0.0022(12) -0.0167(13)
C31B 0.0261(17) 0.0360(19) 0.0342(19) -0.0063(15) -0.0047(14) -0.0135(15)
C32B 0.067(3) 0.049(3) 0.0257(19) -0.0078(18) -0.0052(19) -0.028(2)
C33B 0.0300(18) 0.0362(19) 0.0347(19) -0.0140(16) -0.0028(15) -0.0117(15)
C34B 0.0298(17) 0.042(2) 0.0310(18) -0.0233(16) 0.0015(14) -0.0149(16)
C35B 0.0290(18) 0.056(2) 0.041(2) -0.0308(19) 0.0037(16) -0.0199(18)
C36B 0.036(2) 0.057(3) 0.040(2) -0.030(2) 0.0095(17) -0.0249(19)
C37B 0.042(2) 0.047(2) 0.0297(19) -0.0215(17) -0.0010(16) -0.0183(18)
C38B 0.040(2) 0.055(3) 0.038(2) -0.0275(19) -0.0024(17) -0.0242(19)
C39B 0.038(2) 0.050(2) 0.034(2) -0.0246(18) 0.0045(16) -0.0250(18)
C40B 0.045(3) 0.110(5) 0.069(3) -0.065(3) 0.018(2) -0.048(3)
C41B 0.059(3) 0.068(3) 0.031(2) -0.029(2) 0.0034(19) -0.028(2)
C42B 0.055(3) 0.087(4) 0.053(3) -0.044(3) 0.020(2) -0.052(3)
Cl5A 0.119(3) 0.0536(16) 0.0673(19) -0.0344(14) 0.0148(19) -0.0408(18)
Cl6A 0.058(2) 0.067(2) 0.187(5) -0.036(3) -0.030(3) -0.0029(17)
Cl5B 0.107(4) 0.190(6) 0.066(2) -0.044(3) 0.017(2) 0.044(4)
Cl6B 0.0383(15) 0.0562(18) 0.163(4) -0.039(3) 0.015(2) -0.0134(13)
C3S 0.089(5) 0.077(4) 0.069(4) -0.044(3) 0.031(4) -0.034(4)
Cl1B 0.059(2) 0.079(3) 0.091(3) -0.004(2) 0.013(2) -0.026(2)
Cl2B 0.084(4) 0.069(3) 0.119(5) -0.058(3) 0.057(3) -0.053(3)
Cl1A 0.064(3) 0.098(4) 0.121(5) 0.028(3) -0.019(3) -0.027(3)
Cl2A 0.065(3) 0.079(4) 0.101(4) -0.041(3) 0.016(2) -0.034(2)
C1S 0.041(3) 0.049(3) 0.130(6) -0.040(4) -0.008(3) -0.004(2)
Cl3A 0.0863(12) 0.0405(7) 0.0414(7) -0.0148(6) -0.0043(7) -0.0197(7)
Cl4A 0.0768(12) 0.0908(13) 0.0846(13) -0.0676(12) -0.0097(10) -0.0083(10)
C2SA 0.040(3) 0.058(3) 0.047(3) -0.027(3) -0.004(2) -0.011(3)
Cl7A 0.0878(16) 0.0566(12) 0.112(2) -0.0358(12) -0.0292(14) -0.0095(11)
Cl8A 0.0661(14) 0.0600(13) 0.185(3) -0.0699(18) 0.0262(17) -0.0348(11)
C4SA 0.044(4) 0.042(4) 0.123(8) -0.030(4) -0.012(4) -0.017(3)
Cl9 0.0451(7) 0.0694(9) 0.0533(7) -0.0095(6) 0.0054(6) 0.0102(6)
Cl10 0.0419(6) 0.0843(9) 0.0436(6) -0.0280(6) -0.0118(5) -0.0046(6)
C5S 0.031(2) 0.040(2) 0.042(2) -0.0105(18) -0.0056(17) -0.0071(17)
Cl7B 0.072(4) 0.107(6) 0.122(6) -0.090(6) -0.038(4) 0.000(4)
Cl8B 0.099(5) 0.041(3) 0.053(3) 0.011(2) -0.032(3) -0.026(3)

loop_
_atom_type_symbol
_atom_type_description
_atom_type_scat_dispersion_real
_atom_type_scat_dispersion_imag
_atom_type_scat_source
C C 0.0033 0.0016 'International Tables Vol C Tables 4.2.6.8 and 6.1.1.4'
H H 0.0000 0.0000 'International Tables Vol C Tables 4.2.6.8 and 6.1.1.4'
Cl Cl 0.1484 0.1585 'International Tables Vol C Tables 4.2.6.8 and 6.1.1.4'
F F 0.0171 0.0103 'International Tables Vol C Tables 4.2.6.8 and 6.1.1.4'
Ir Ir -1.4442 7.9887 'International Tables Vol C Tables 4.2.6.8 and 6.1.1.4'
N N 0.0061 0.0033 'International Tables Vol C Tables 4.2.6.8 and 6.1.1.4'
O O 0.0106 0.0060 'International Tables Vol C Tables 4.2.6.8 and 6.1.1.4'

loop_
_exptl_crystal_face_index_h
_exptl_crystal_face_index_k
_exptl_crystal_face_index_l
_exptl_crystal_face_perp_dist
0.00 -1.00 -1.00 0.0920
0.00 1.00 1.00 0.1070
1.00 -1.00 0.00 0.1100
-1.00 1.00 0.00 0.1030
1.00 1.00 0.00 0.1460
-1.00 -1.00 0.00 0.1410
-1.00 0.00 1.00 0.1290
1.00 0.00 1.00 0.1420
-1.00 0.00 -1.00 0.0990

loop_
_geom_angle_atom_site_label_1
_geom_angle_atom_site_label_2
_geom_angle_atom_site_label_3
_geom_angle
_geom_angle_site_symmetry_1
_geom_angle_site_symmetry_3
O1A IrA N1A 73.72(8) . .
N2A IrA O1A 82.61(9) . .
N2A IrA N1A 91.89(9) . .
N3A IrA O1A 97.44(9) . .
N3A IrA N1A 94.12(9) . .
N3A IrA N2A 173.76(10) . .
C2A IrA O1A 92.95(10) . .
C2A IrA N1A 165.55(10) . .
C2A IrA N2A 80.63(11) . .
C2A IrA N3A 93.13(11) . .
C2A IrA C13A 84.80(12) . .
C13A IrA O1A 176.97(10) . .
C13A IrA N1A 108.71(10) . .
C13A IrA N2A 99.00(11) . .
C13A IrA N3A 80.68(11) . .
C1A O1A IrA 111.52(18) . .
N1A N1A IrA 112.0(2) 2_665 .
C1A N1A IrA 135.6(2) 2_665 .
C1A N1A N1A 110.6(3) 2_665 2_665
C8A N2A IrA 114.91(19) . .
C12A N2A IrA 125.7(2) . .
C12A N2A C8A 118.9(3) . .
C19A N3A IrA 116.3(2) . .
C23A N3A IrA 123.6(2) . .
C23A N3A C19A 119.7(3) . .
O1A C1A N1A 128.1(3) . 2_665
O1A C1A C24A 113.9(3) . .
N1A C1A C24A 117.9(3) 2_665 .
C3A C2A IrA 128.7(2) . .
C3A C2A C7A 117.1(3) . .
C7A C2A IrA 114.1(2) . .
C4A C3A C2A 120.9(3) . .
C5A C4A C3A 120.6(3) . .
C6A C5A C4A 119.9(3) . .
C5A C6A C7A 119.6(3) . .
C2A C7A C8A 115.4(3) . .
C6A C7A C2A 121.8(3) . .
C6A C7A C8A 122.8(3) . .
N2A C8A C7A 113.2(3) . .
N2A C8A C9A 120.5(3) . .
C9A C8A C7A 126.3(3) . .
C10A C9A C8A 120.7(3) . .
C9A C10A C11A 117.8(3) . .
C9A C10A C25A 122.2(3) . .
C11A C10A C25A 120.1(3) . .
C12A C11A C10A 119.4(3) . .
N2A C12A C11A 122.5(3) . .
C14A C13A IrA 128.1(2) . .
C14A C13A C18A 117.2(3) . .
C18A C13A IrA 114.5(2) . .
C15A C14A C13A 121.2(3) . .
C16A C15A C14A 120.4(3) . .
C17A C16A C15A 120.0(3) . .
C16A C17A C18A 119.5(3) . .
C13A C18A C19A 114.8(3) . .
C17A C18A C13A 121.7(3) . .
C17A C18A C19A 123.4(3) . .
N3A C19A C18A 113.5(3) . .
N3A C19A C20A 119.8(3) . .
C20A C19A C18A 126.6(3) . .
C21A C20A C19A 121.2(3) . .
C20A C21A C22A 117.7(3) . .
C20A C21A C34A 120.1(3) . .
C22A C21A C34A 122.2(3) . .
C23A C22A C21A 119.3(3) . .
N3A C23A C22A 122.3(3) . .
F1A C24A F2A 107.3(3) . .
F1A C24A F3A 107.0(3) . .
F1A C24A C1A 112.5(3) . .
F2A C24A C1A 112.4(3) . .
F3A C24A F2A 107.1(3) . .
F3A C24A C1A 110.2(2) . .
C26A C25A C10A 120.8(3) . .
C26A C25A C30A 120.4(3) . .
C30A C25A C10A 118.8(3) . .
C25A C26A C27A 119.0(3) . .
C25A C26A C31A 121.0(3) . .
C27A C26A C31A 120.1(4) . .
C28A C27A C26A 121.5(4) . .
C27A C28A C29A 118.7(3) . .
C27A C28A C32A 120.8(4) . .
C29A C28A C32A 120.5(4) . .
C28A C29A C30A 121.8(3) . .
C25A C30A C33A 120.9(3) . .
C29A C30A C25A 118.6(3) . .
C29A C30A C33A 120.4(3) . .
C35A C34A C21A 120.1(3) . .
C39A C34A C21A 119.7(3) . .
C39A C34A C35A 120.2(3) . .
C34A C35A C40A 120.6(3) . .
C36A C35A C34A 118.9(3) . .
C36A C35A C40A 120.5(3) . .
C37A C36A C35A 122.1(3) . .
C36A C37A C38A 118.0(3) . .
C36A C37A C41A 120.9(3) . .
C38A C37A C41A 121.1(3) . .
C37A C38A C39A 121.8(3) . .
C34A C39A C42A 121.4(3) . .
C38A C39A C34A 119.0(3) . .
C38A C39A C42A 119.7(3) . .
O1B IrB N1B 74.80(9) . .
N2B IrB O1B 88.91(9) . .
N2B IrB N1B 95.13(10) . .
N3B IrB O1B 95.03(10) . .
N3B IrB N1B 88.51(10) . .
N3B IrB N2B 175.23(10) . .
C2B IrB O1B 92.94(10) . .
C2B IrB N1B 167.17(11) . .
C2B IrB N2B 80.60(11) . .
C2B IrB N3B 96.48(12) . .
C2B IrB C13B 84.09(13) . .
C13B IrB O1B 174.20(11) . .
C13B IrB N1B 108.44(11) . .
C13B IrB N2B 95.51(12) . .
C13B IrB N3B 80.39(13) . .
C1B O1B IrB 113.62(19) . .
N1B N1B IrB 112.3(2) 2_556 .
C1B N1B IrB 136.5(2) 2_556 .
C1B N1B N1B 111.2(3) 2_556 2_556
C8B N2B IrB 116.1(2) . .
C12B N2B IrB 124.5(2) . .
C12B N2B C8B 119.4(3) . .
C19B N3B IrB 116.3(2) . .
C23B N3B IrB 124.3(2) . .
C23B N3B C19B 119.3(3) . .
O1B C1B N1B 128.1(3) . 2_556
O1B C1B C24B 113.9(3) . .
N1B C1B C24B 118.0(3) 2_556 .
C3B C2B IrB 127.9(2) . .
C3B C2B C7B 117.4(3) . .
C7B C2B IrB 114.7(2) . .
C4B C3B C2B 121.0(3) . .
C5B C4B C3B 121.0(3) . .
C4B C5B C6B 119.7(3) . .
C5B C6B C7B 119.6(3) . .
C2B C7B C8B 115.0(3) . .
C6B C7B C2B 121.4(3) . .
C6B C7B C8B 123.6(3) . .
N2B C8B C7B 113.5(3) . .
N2B C8B C9B 120.0(3) . .
C9B C8B C7B 126.4(3) . .
C10B C9B C8B 120.8(3) . .
C9B C10B C11B 117.5(3) . .
C9B C10B C25B 121.4(3) . .
C11B C10B C25B 121.1(3) . .
C12B C11B C10B 119.6(3) . .
N2B C12B C11B 122.6(3) . .
C14B C13B IrB 128.4(3) . .
C14B C13B C18B 116.4(3) . .
C18B C13B IrB 115.1(2) . .
C15B C14B C13B 121.6(4) . .
C14B C15B C16B 120.6(4) . .
C17B C16B C15B 119.9(3) . .
C16B C17B C18B 119.3(4) . .
C13B C18B C19B 114.4(3) . .
C17B C18B C13B 122.2(3) . .
C17B C18B C19B 123.4(3) . .
N3B C19B C18B 113.7(3) . .
N3B C19B C20B 119.8(3) . .
C20B C19B C18B 126.5(3) . .
C21B C20B C19B 120.9(3) . .
C20B C21B C22B 118.1(3) . .
C20B C21B C34B 121.2(3) . .
C22B C21B C34B 120.6(3) . .
C23B C22B C21B 119.0(3) . .
N3B C23B C22B 122.8(3) . .
F1B C24B F3B 106.9(3) . .
F1B C24B C1B 111.9(3) . .
F2B C24B F1B 108.4(3) . .
F2B C24B F3B 107.0(3) . .
F2B C24B C1B 112.2(3) . .
F3B C24B C1B 110.1(3) . .
C26B C25B C10B 118.4(3) . .
C30B C25B C10B 121.1(3) . .
C30B C25B C26B 120.5(3) . .
C25B C26B C31B 122.1(3) . .
C27B C26B C25B 118.3(3) . .
C27B C26B C31B 119.6(3) . .
C26B C27B C28B 122.3(3) . .
C27B C28B C32B 120.3(4) . .
C29B C28B C27B 118.2(3) . .
C29B C28B C32B 121.5(4) . .
C28B C29B C30B 121.7(3) . .
C25B C30B C29B 118.9(3) . .
C25B C30B C33B 121.4(3) . .
C29B C30B C33B 119.8(3) . .
C35B C34B C21B 120.9(3) . .
C35B C34B C39B 120.6(3) . .
C39B C34B C21B 118.5(3) . .
C34B C35B C40B 121.2(4) . .
C36B C35B C34B 118.9(3) . .
C36B C35B C40B 119.8(4) . .
C35B C36B C37B 121.8(4) . .
C36B C37B C41B 120.7(4) . .
C38B C37B C36B 118.1(4) . .
C38B C37B C41B 121.2(4) . .
C37B C38B C39B 122.2(3) . .
C34B C39B C42B 120.7(3) . .
C38B C39B C34B 118.4(4) . .
C38B C39B C42B 120.9(3) . .
Cl5A C3S Cl6A 118.7(5) . .
Cl6B C3S Cl5B 108.4(5) . .
Cl2B C1S Cl1B 115.5(4) . .
Cl1A C1S Cl2A 111.1(4) . .
Cl4A C2SA Cl3A 110.0(3) . .
Cl8A C4SA Cl7A 110.0(5) . .
Cl3B C2SB Cl4B 116.4(19) . .
Cl9 C5S Cl10 110.9(2) . .
Cl7B C4SB Cl8B 116.9(9) . .

loop_
_geom_bond_atom_site_label_1
_geom_bond_atom_site_label_2
_geom_bond_distance
_geom_bond_site_symmetry_2
IrA O1A 2.160(2) .
IrA N1A 2.215(2) .
IrA N2A 2.042(2) .
IrA N3A 2.027(2) .
IrA C2A 1.991(3) .
IrA C13A 1.993(3) .
F1A C24A 1.330(4) .
F2A C24A 1.334(4) .
F3A C24A 1.330(4) .
O1A C1A 1.268(4) .
N1A N1A 1.443(5) 2_665
N1A C1A 1.310(4) 2_665
N2A C8A 1.371(4) .
N2A C12A 1.345(4) .
N3A C19A 1.361(4) .
N3A C23A 1.344(4) .
C1A N1A 1.310(4) 2_665
C1A C24A 1.531(4) .
C2A C3A 1.407(4) .
C2A C7A 1.408(4) .
C3A C4A 1.397(5) .
C4A C5A 1.389(5) .
C5A C6A 1.384(5) .
C6A C7A 1.402(4) .
C7A C8A 1.466(4) .
C8A C9A 1.389(4) .
C9A C10A 1.387(4) .
C10A C11A 1.399(4) .
C10A C25A 1.490(4) .
C11A C12A 1.382(4) .
C13A C14A 1.399(4) .
C13A C18A 1.416(4) .
C14A C15A 1.394(5) .
C15A C16A 1.391(5) .
C16A C17A 1.386(5) .
C17A C18A 1.396(4) .
C18A C19A 1.465(4) .
C19A C20A 1.392(4) .
C20A C21A 1.389(5) .
C21A C22A 1.396(5) .
C21A C34A 1.496(4) .
C22A C23A 1.385(4) .
C25A C26A 1.396(5) .
C25A C30A 1.408(5) .
C26A C27A 1.397(5) .
C26A C31A 1.506(6) .
C27A C28A 1.384(6) .
C28A C29A 1.388(6) .
C28A C32A 1.522(5) .
C29A C30A 1.389(5) .
C30A C33A 1.504(5) .
C34A C35A 1.400(4) .
C34A C39A 1.396(5) .
C35A C36A 1.393(5) .
C35A C40A 1.505(5) .
C36A C37A 1.384(5) .
C37A C38A 1.388(5) .
C37A C41A 1.509(5) .
C38A C39A 1.395(4) .
C39A C42A 1.512(5) .
IrB O1B 2.128(2) .
IrB N1B 2.213(2) .
IrB N2B 2.041(3) .
IrB N3B 2.030(3) .
IrB C2B 1.992(3) .
IrB C13B 1.994(3) .
F1B C24B 1.332(4) .
F2B C24B 1.330(4) .
F3B C24B 1.342(4) .
O1B C1B 1.268(4) .
N1B N1B 1.447(5) 2_556
N1B C1B 1.309(4) 2_556
N2B C8B 1.359(4) .
N2B C12B 1.344(4) .
N3B C19B 1.362(4) .
N3B C23B 1.342(4) .
C1B N1B 1.309(4) 2_556
C1B C24B 1.526(4) .
C2B C3B 1.395(4) .
C2B C7B 1.416(4) .
C3B C4B 1.388(5) .
C4B C5B 1.385(5) .
C5B C6B 1.386(5) .
C6B C7B 1.397(4) .
C7B C8B 1.465(4) .
C8B C9B 1.393(4) .
C9B C10B 1.391(4) .
C10B C11B 1.400(4) .
C10B C25B 1.495(4) .
C11B C12B 1.368(5) .
C13B C14B 1.401(5) .
C13B C18B 1.413(5) .
C14B C15B 1.385(5) .
C15B C16B 1.389(6) .
C16B C17B 1.379(6) .
C17B C18B 1.397(5) .
C18B C19B 1.465(5) .
C19B C20B 1.401(5) .
C20B C21B 1.373(6) .
C21B C22B 1.404(5) .
C21B C34B 1.500(5) .
C22B C23B 1.373(5) .
C25B C26B 1.404(5) .
C25B C30B 1.396(5) .
C26B C27B 1.388(5) .
C26B C31B 1.506(5) .
C27B C28B 1.389(6) .
C28B C29B 1.379(5) .
C28B C32B 1.510(5) .
C29B C30B 1.397(5) .
C30B C33B 1.514(5) .
C34B C35B 1.391(5) .
C34B C39B 1.398(5) .
C35B C36B 1.385(5) .
C35B C40B 1.511(5) .
C36B C37B 1.390(5) .
C37B C38B 1.374(6) .
C37B C41B 1.511(5) .
C38B C39B 1.394(5) .
C39B C42B 1.507(6) .
Cl5A C3S 1.660(7) .
Cl6A C3S 1.731(9) .
Cl5B C3S 1.842(8) .
Cl6B C3S 1.683(7) .
Cl1B C1S 1.786(10) .
Cl2B C1S 1.676(8) .
Cl1A C1S 1.702(8) .
Cl2A C1S 1.860(10) .
Cl3A C2SA 1.762(6) .
Cl4A C2SA 1.752(6) .
Cl7A C4SA 1.777(10) .
Cl8A C4SA 1.698(8) .
Cl3B C2SB 1.67(3) .
Cl4B C2SB 1.73(3) .
Cl9 C5S 1.761(4) .
Cl10 C5S 1.772(5) .
Cl7B C4SB 1.723(16) .
Cl8B C4SB 1.756(16) .
